data_4085340
loop_
_publ_author_name
'Chlupat\'y, Tom\'a\<s'
'R\%u\<zi\<ckov\'a, Zde\<nka'
'Hor\'a\<cek, Michal'
'Alonso, Mercedes'
'De Proft, Frank'
'Kampov\'a, Hana'
'Brus, Ji\<r\'i'
'R\%u\<zi\<cka, Ale\<s'

_publ_section_title
;
 Oxidative Additions of Homoleptic Tin(II) Amidinate
;
_journal_issue 3
_journal_name_full Organometallics
_journal_page_first 606
_journal_paper_doi 10.1021/om501074m
_journal_volume 34
_journal_year 2015
_chemical_formula_moiety 'C40 H62 Cl4 N4 O2 Sn, 4(C4 H8 O)'
_chemical_formula_sum 'C56 H94 Cl4 N4 O6 Sn'
_chemical_formula_weight 1179.84
_chemical_name_systematic
; 
 ? 
;
_space_group_IT_number 15
_symmetry_cell_setting monoclinic
_symmetry_space_group_name_Hall '-C 2yc'
_symmetry_space_group_name_H-M 'C 1 2/c 1'
_atom_sites_solution_hydrogens geom
_atom_sites_solution_primary direct
_atom_sites_solution_secondary difmap
_audit_creation_method SHELXL-97
_cell_angle_alpha 90
_cell_angle_beta 90.562(4)
_cell_angle_gamma 90
_cell_formula_units_Z 4
_cell_length_a 20.8783(6)
_cell_length_b 17.8702(4)
_cell_length_c 16.2240(3)
_cell_measurement_reflns_used 48138
_cell_measurement_temperature 150(1)
_cell_measurement_theta_max 28.5
_cell_measurement_theta_min 1
_cell_volume 6052.9(2)
_computing_cell_refinement 'COLLECT and DENZO'
_computing_data_collection 'COLLECT (Hooft, 1998) and DENZO (Otwinowski & Minor, 1997)'
_computing_data_reduction 'COLLECT and DENZO'
_computing_molecular_graphics 'PLATON (Spek, 2003)'
_computing_publication_material 'SHELXL-97 (Sheldrick, 2008)'
_computing_structure_refinement 'SHELXL-97 (Sheldrick, 1997)'
_computing_structure_solution 'SIR92 (Altomare et al., 1994)'
_diffrn_ambient_temperature 150(1)
_diffrn_detector_area_resol_mean 9.091
_diffrn_measured_fraction_theta_full 0.993
_diffrn_measured_fraction_theta_max 0.993
_diffrn_measurement_device_type 'Bruker Nonius KappaCCD area detector'
_diffrn_measurement_method '\f and \w scans to fill the Ewald sphere'
_diffrn_radiation_monochromator graphite
_diffrn_radiation_source 'fine-focus sealed tube'
_diffrn_radiation_type MoK\a
_diffrn_radiation_wavelength 0.71073
_diffrn_reflns_av_R_equivalents 0.0414
_diffrn_reflns_av_sigmaI/netI 0.0227
_diffrn_reflns_limit_h_max 27
_diffrn_reflns_limit_h_min -28
_diffrn_reflns_limit_k_max 23
_diffrn_reflns_limit_k_min -23
_diffrn_reflns_limit_l_max 21
_diffrn_reflns_limit_l_min -21
_diffrn_reflns_number 48070
_diffrn_reflns_theta_full 28.50
_diffrn_reflns_theta_max 28.50
_diffrn_reflns_theta_min 2.92
_diffrn_standards_number 0
_exptl_absorpt_coefficient_mu 0.648
_exptl_absorpt_correction_T_max 0.835
_exptl_absorpt_correction_T_min 0.791
_exptl_absorpt_correction_type integration
_exptl_absorpt_process_details
;
Gaussian integration (Coppens, 1970)
;
_exptl_crystal_colour colourless
_exptl_crystal_density_diffrn 1.295
_exptl_crystal_density_method 'not measured'
_exptl_crystal_description block
_exptl_crystal_F_000 2496
_exptl_crystal_size_max 0.47
_exptl_crystal_size_mid 0.38
_exptl_crystal_size_min 0.36
_refine_diff_density_max 1.386
_refine_diff_density_min -0.811
_refine_diff_density_rms 0.099
_refine_ls_extinction_method none
_refine_ls_goodness_of_fit_ref 1.129
_refine_ls_hydrogen_treatment constr
_refine_ls_matrix_type full
_refine_ls_number_parameters 321
_refine_ls_number_reflns 7628
_refine_ls_number_restraints 0
_refine_ls_restrained_S_all 1.129
_refine_ls_R_factor_all 0.0512
_refine_ls_R_factor_gt 0.0402
_refine_ls_shift/su_max 0.000
_refine_ls_shift/su_mean 0.000
_refine_ls_structure_factor_coef Fsqd
_refine_ls_weighting_details 'calc w=1/[\s^2^(Fo^2^)+(0.0538P)^2^+18.9788P] where P=(Fo^2^+2Fc^2^)/3'
_refine_ls_weighting_scheme calc
_refine_ls_wR_factor_gt 0.1036
_refine_ls_wR_factor_ref 0.1173
_reflns_number_gt 6679
_reflns_number_total 7628
_reflns_threshold_expression >2sigma(I)
_cod_data_source_file om501074m_si_001.cif
_cod_data_source_block tch130416Sn1
_cod_depositor_comments 'Adding full bibliography for 4085339--4085346.cif.'
_cod_original_sg_symbol_H-M 'C 2/c'
_cod_database_code 4085340

loop_
_symmetry_equiv_pos_as_xyz
'x, y, z'
'-x, y, -z+1/2'
'x+1/2, y+1/2, z'
'-x+1/2, y+1/2, -z+1/2'
'-x, -y, -z'
'x, -y, z-1/2'
'-x+1/2, -y+1/2, -z'
'x+1/2, -y+1/2, z-1/2'

loop_
_atom_site_label
_atom_site_type_symbol
_atom_site_fract_x
_atom_site_fract_y
_atom_site_fract_z
_atom_site_U_iso_or_equiv
_atom_site_adp_type
_atom_site_occupancy
_atom_site_symmetry_multiplicity
_atom_site_calc_flag
_atom_site_refinement_flags
Sn1 Sn 0.0000 0.213770(12) 0.2500 0.01778(8) Uani 1 2 d S
Cl1 Cl 0.14812(3) -0.00531(4) 0.27380(5) 0.03454(16) Uani 1 1 d .
Cl2 Cl 0.07416(4) -0.15879(4) 0.26501(5) 0.04209(19) Uani 1 1 d .
O1 O 0.06399(8) 0.12610(10) 0.25463(11) 0.0220(3) Uani 1 1 d .
C1 C 0.04539(12) 0.27959(13) 0.12025(15) 0.0214(5) Uani 1 1 d .
C10 C 0.16077(17) 0.43139(19) 0.3252(2) 0.0446(8) Uani 1 1 d .
H10A H 0.1704 0.4694 0.2845 0.053 Uiso 1 1 d R
H10B H 0.1493 0.4565 0.3760 0.053 Uiso 1 1 d R
N2 N 0.06739(10) 0.29054(12) 0.19608(13) 0.0235(4) Uani 1 1 d .
C20 C 0.03295(14) -0.07535(14) 0.25598(15) 0.0274(5) Uani 1 1 d .
N1 N -0.00537(10) 0.23451(12) 0.11964(13) 0.0228(4) Uani 1 1 d .
C18 C 0.03401(11) 0.06040(13) 0.25351(14) 0.0202(4) Uani 1 1 d .
C2 C -0.03461(12) 0.20136(15) 0.04615(15) 0.0235(5) Uani 1 1 d .
H2 H -0.0226 0.2316 -0.0017 0.028 Uiso 1 1 d R
C8 C 0.12100(12) 0.33864(14) 0.21928(16) 0.0252(5) Uani 1 1 d .
H8 H 0.1293 0.3731 0.1737 0.030 Uiso 1 1 d R
C19 C 0.06576(13) -0.00720(15) 0.25988(15) 0.0249(5) Uani 1 1 d .
C14 C 0.07196(13) 0.31494(15) 0.04401(16) 0.0271(5) Uani 1 1 d .
H14A H 0.0710 0.2788 -0.0006 0.032 Uiso 1 1 d R
H14B H 0.1162 0.3292 0.0538 0.032 Uiso 1 1 d R
C15 C 0.03319(17) 0.38359(18) 0.0192(2) 0.0402(7) Uani 1 1 d .
H15A H 0.0339 0.4193 0.0642 0.048 Uiso 1 1 d R
H15B H -0.0110 0.3691 0.0094 0.048 Uiso 1 1 d R
C3 C -0.10748(14) 0.2021(2) 0.0524(2) 0.0380(7) Uani 1 1 d .
H3A H -0.1224 0.2531 0.0585 0.046 Uiso 1 1 d R
H3B H -0.1203 0.1741 0.1008 0.046 Uiso 1 1 d R
C9 C 0.10390(14) 0.38439(16) 0.2951(2) 0.0329(6) Uani 1 1 d .
H9A H 0.0904 0.3511 0.3388 0.040 Uiso 1 1 d R
H9B H 0.0683 0.4173 0.2817 0.040 Uiso 1 1 d R
C13 C 0.18072(13) 0.29185(17) 0.2341(2) 0.0352(6) Uani 1 1 d .
H13A H 0.1926 0.2670 0.1833 0.042 Uiso 1 1 d R
H13B H 0.1717 0.2536 0.2748 0.042 Uiso 1 1 d R
C11 C 0.21915(16) 0.3839(2) 0.3405(2) 0.0456(8) Uani 1 1 d .
H11A H 0.2113 0.3498 0.3858 0.055 Uiso 1 1 d R
H11B H 0.2548 0.4159 0.3560 0.055 Uiso 1 1 d R
C5 C -0.1135(2) 0.0894(2) -0.0399(2) 0.0514(9) Uani 1 1 d .
H5A H -0.1318 0.0706 -0.0910 0.062 Uiso 1 1 d R
H5B H -0.1270 0.0568 0.0044 0.062 Uiso 1 1 d R
C7 C -0.01089(16) 0.12200(18) 0.03254(19) 0.0377(7) Uani 1 1 d .
H7A H -0.0215 0.0913 0.0798 0.045 Uiso 1 1 d R
H7B H 0.0353 0.1224 0.0270 0.045 Uiso 1 1 d R
C4 C -0.13764(17) 0.1672(2) -0.0251(2) 0.0507(9) Uani 1 1 d .
H4A H -0.1837 0.1655 -0.0184 0.061 Uiso 1 1 d R
H4B H -0.1286 0.1984 -0.0725 0.061 Uiso 1 1 d R
C12 C 0.23672(15) 0.3401(2) 0.2646(3) 0.0480(8) Uani 1 1 d .
H12A H 0.2731 0.3082 0.2772 0.058 Uiso 1 1 d R
H12B H 0.2492 0.3743 0.2212 0.058 Uiso 1 1 d R
C27 C 0.2827(4) 0.1409(5) 0.3735(6) 0.131(3) Uani 1 1 d .
H27A H 0.2806 0.1815 0.4130 0.158 Uiso 1 1 d R
H27B H 0.2477 0.1460 0.3342 0.158 Uiso 1 1 d R
C6 C -0.04153(19) 0.08844(19) -0.0449(2) 0.0451(8) Uani 1 1 d .
H6A H -0.0282 0.1169 -0.0927 0.054 Uiso 1 1 d R
H6B H -0.0269 0.0373 -0.0517 0.054 Uiso 1 1 d R
C22 C 0.2412(3) 0.1059(5) 0.0828(5) 0.120(3) Uani 1 1 d .
H22A H 0.2522 0.0534 0.0893 0.144 Uiso 1 1 d R
H22B H 0.2645 0.1356 0.1232 0.144 Uiso 1 1 d R
C21 C 0.1726(2) 0.1172(2) 0.0883(3) 0.0631(11) Uani 1 1 d .
H21A H 0.1501 0.0731 0.0684 0.076 Uiso 1 1 d R
H21B H 0.1597 0.1264 0.1446 0.076 Uiso 1 1 d R
O3 O 0.3352(4) 0.0270(5) 0.3948(5) 0.195(4) Uani 1 1 d .
C24 C 0.1840(4) 0.1494(6) -0.0300(4) 0.136(4) Uani 1 1 d .
H24A H 0.1804 0.1853 -0.0747 0.163 Uiso 1 1 d R
H24B H 0.1622 0.1038 -0.0464 0.163 Uiso 1 1 d R
C25 C 0.3772(4) 0.0725(5) 0.3605(8) 0.150(4) Uani 1 1 d .
H25A H 0.3982 0.0478 0.3150 0.180 Uiso 1 1 d R
H25B H 0.4095 0.0857 0.4013 0.180 Uiso 1 1 d R
C16 C 0.0594(2) 0.4210(2) -0.0583(3) 0.0616(11) Uani 1 1 d .
H16A H 0.0357 0.4669 -0.0682 0.074 Uiso 1 1 d R
H16B H 0.1039 0.4344 -0.0487 0.074 Uiso 1 1 d R
C23 C 0.2507(4) 0.1339(5) -0.0103(7) 0.175(5) Uani 1 1 d .
H23A H 0.2770 0.1785 -0.0123 0.210 Uiso 1 1 d R
H23B H 0.2683 0.0956 -0.0458 0.210 Uiso 1 1 d R
C17 C 0.0557(3) 0.3735(4) -0.1338(3) 0.0893(18) Uani 1 1 d .
H17A H 0.0819 0.3298 -0.1263 0.107 Uiso 1 1 d R
H17B H 0.0704 0.4012 -0.1806 0.107 Uiso 1 1 d R
H17C H 0.0120 0.3586 -0.1428 0.107 Uiso 1 1 d R
C26 C 0.3437(6) 0.1390(5) 0.3313(9) 0.212(7) Uani 1 1 d .
H26A H 0.3376 0.1373 0.2720 0.254 Uiso 1 1 d R
H26B H 0.3684 0.1833 0.3453 0.254 Uiso 1 1 d R
O2 O 0.1570(3) 0.1771(3) 0.0398(3) 0.1212(17) Uani 1 1 d .
C28 C 0.2807(4) 0.0688(5) 0.4150(6) 0.125(3) Uani 1 1 d .
H28A H 0.2795 0.0762 0.4742 0.150 Uiso 1 1 d R
H28B H 0.2422 0.0423 0.3983 0.150 Uiso 1 1 d R

loop_
_atom_site_aniso_label
_atom_site_aniso_U_11
_atom_site_aniso_U_22
_atom_site_aniso_U_33
_atom_site_aniso_U_23
_atom_site_aniso_U_13
_atom_site_aniso_U_12
Sn1 0.01699(11) 0.01894(12) 0.01740(12) 0.000 -0.00081(8) 0.000
Cl1 0.0272(3) 0.0345(3) 0.0418(4) -0.0005(3) -0.0035(3) 0.0117(3)
Cl2 0.0605(5) 0.0227(3) 0.0430(4) 0.0006(3) -0.0019(3) 0.0133(3)
O1 0.0173(7) 0.0222(8) 0.0266(9) -0.0004(7) 0.0011(6) 0.0004(6)
C1 0.0226(11) 0.0211(11) 0.0206(11) 0.0025(9) 0.0008(9) 0.0013(9)
C10 0.0437(18) 0.0379(17) 0.052(2) -0.0142(14) -0.0083(15) -0.0094(14)
N2 0.0236(10) 0.0257(10) 0.0213(10) 0.0016(8) -0.0025(8) -0.0061(8)
C20 0.0433(15) 0.0206(11) 0.0183(11) 0.0004(9) 0.0010(10) 0.0062(10)
N1 0.0230(10) 0.0272(10) 0.0181(9) 0.0006(8) -0.0024(8) -0.0037(8)
C18 0.0210(12) 0.0227(11) 0.0169(10) -0.0006(8) 0.0004(8) 0.0021(9)
C2 0.0244(12) 0.0301(13) 0.0160(11) -0.0012(9) -0.0019(9) -0.0011(10)
C8 0.0246(12) 0.0251(12) 0.0259(12) 0.0030(9) -0.0044(9) -0.0078(9)
C19 0.0265(12) 0.0280(12) 0.0203(11) 0.0003(9) -0.0010(9) 0.0057(10)
C14 0.0285(13) 0.0294(13) 0.0233(12) 0.0057(10) 0.0007(10) -0.0046(10)
C15 0.0519(19) 0.0323(15) 0.0366(16) 0.0134(12) 0.0065(14) 0.0060(13)
C3 0.0247(13) 0.0535(19) 0.0358(15) -0.0190(14) -0.0072(11) 0.0024(12)
C9 0.0276(13) 0.0287(13) 0.0424(16) -0.0097(12) -0.0064(11) -0.0001(11)
C13 0.0203(12) 0.0366(15) 0.0488(18) -0.0072(13) 0.0003(11) -0.0011(11)
C11 0.0347(16) 0.053(2) 0.0484(19) -0.0007(15) -0.0162(14) -0.0165(14)
C5 0.064(2) 0.049(2) 0.0406(18) -0.0154(15) -0.0128(16) -0.0160(17)
C7 0.0463(17) 0.0379(16) 0.0288(14) -0.0101(12) -0.0097(12) 0.0162(13)
C4 0.0335(16) 0.073(3) 0.0449(19) -0.0259(18) -0.0151(14) 0.0014(16)
C12 0.0200(13) 0.057(2) 0.067(2) -0.0049(17) -0.0062(14) -0.0102(13)
C27 0.108(6) 0.105(6) 0.182(9) 0.048(6) 0.043(5) 0.035(4)
C6 0.068(2) 0.0396(17) 0.0280(15) -0.0152(13) -0.0134(14) 0.0171(16)
C22 0.078(4) 0.124(6) 0.158(7) 0.042(5) -0.027(4) 0.041(4)
C21 0.070(3) 0.049(2) 0.070(3) 0.007(2) 0.013(2) 0.006(2)
O3 0.173(7) 0.218(8) 0.196(8) 0.052(6) 0.079(6) 0.089(7)
C24 0.137(7) 0.197(9) 0.074(4) -0.047(5) -0.012(4) 0.077(6)
C25 0.073(4) 0.136(8) 0.242(12) -0.077(8) 0.042(6) -0.012(5)
C16 0.076(3) 0.054(2) 0.055(2) 0.0346(19) 0.017(2) 0.009(2)
C23 0.133(7) 0.156(8) 0.237(11) 0.057(8) 0.146(8) 0.046(6)
C17 0.119(5) 0.112(5) 0.037(2) 0.028(3) 0.015(3) 0.021(4)
C26 0.259(14) 0.090(6) 0.290(16) 0.002(8) 0.192(13) 0.011(7)
O2 0.123(4) 0.116(4) 0.125(4) 0.019(3) 0.017(3) 0.040(3)
C28 0.081(5) 0.155(8) 0.140(7) 0.017(6) 0.003(4) 0.023(5)

loop_
_atom_type_symbol
_atom_type_description
_atom_type_scat_dispersion_real
_atom_type_scat_dispersion_imag
_atom_type_scat_source
C C 0.0033 0.0016 'International Tables Vol C Tables 4.2.6.8 and 6.1.1.4'
H H 0.0000 0.0000 'International Tables Vol C Tables 4.2.6.8 and 6.1.1.4'
O O 0.0106 0.0060 'International Tables Vol C Tables 4.2.6.8 and 6.1.1.4'
N N 0.0061 0.0033 'International Tables Vol C Tables 4.2.6.8 and 6.1.1.4'
Cl Cl 0.1484 0.1585 'International Tables Vol C Tables 4.2.6.8 and 6.1.1.4'
Sn Sn -0.6537 1.4246 'International Tables Vol C Tables 4.2.6.8 and 6.1.1.4'

loop_
_exptl_crystal_face_index_h
_exptl_crystal_face_index_k
_exptl_crystal_face_index_l
_exptl_crystal_face_perp_dist
1 0 0 0.172
-1 0 -1 0.223
1 0 -1 0.191
0 0 1 0.176
0 -1 0 0.146
0 1 0 0.182
0 -1 1 0.147
0 -1 -1 0.213
0 1 -1 0.237
0 1 1 0.210
-1 0 1 0.179
1 0 1 0.202
-1 0 0 0.192

loop_
_geom_angle_atom_site_label_1
_geom_angle_atom_site_label_2
_geom_angle_atom_site_label_3
_geom_angle
_geom_angle_site_symmetry_1
_geom_angle_site_symmetry_3
O1 Sn1 O1 80.97(9) 2 .
O1 Sn1 N1 101.23(8) 2 2
O1 Sn1 N1 93.88(8) . 2
O1 Sn1 N1 93.88(8) 2 .
O1 Sn1 N1 101.23(8) . .
N1 Sn1 N1 160.14(12) 2 .
O1 Sn1 N2 94.19(8) 2 2
O1 Sn1 N2 153.45(8) . 2
N1 Sn1 N2 61.26(8) 2 2
N1 Sn1 N2 105.16(8) . 2
O1 Sn1 N2 153.44(8) 2 .
O1 Sn1 N2 94.19(8) . .
N1 Sn1 N2 105.16(8) 2 .
N1 Sn1 N2 61.26(8) . .
N2 Sn1 N2 100.99(12) 2 .
O1 Sn1 C1 97.61(7) 2 2
O1 Sn1 C1 123.80(7) . 2
N1 Sn1 C1 30.75(8) 2 2
N1 Sn1 C1 134.69(8) . 2
N2 Sn1 C1 30.56(8) 2 2
N2 Sn1 C1 106.57(8) . 2
O1 Sn1 C1 123.79(7) 2 .
O1 Sn1 C1 97.60(7) . .
N1 Sn1 C1 134.69(8) 2 .
N1 Sn1 C1 30.75(8) . .
N2 Sn1 C1 106.57(8) 2 .
N2 Sn1 C1 30.56(8) . .
C1 Sn1 C1 126.17(11) 2 .
C18 O1 Sn1 111.45(14) . .
N2 C1 N1 111.4(2) . .
N2 C1 C14 125.2(2) . .
N1 C1 C14 123.3(2) . .
N2 C1 Sn1 55.94(13) . .
N1 C1 Sn1 55.63(12) . .
C14 C1 Sn1 177.99(18) . .
C11 C10 C9 111.6(3) . .
C11 C10 H10A 109.5 . .
C9 C10 H10A 109.4 . .
C11 C10 H10B 109.1 . .
C9 C10 H10B 109.2 . .
H10A C10 H10B 107.9 . .
C1 N2 C8 125.9(2) . .
C1 N2 Sn1 93.50(15) . .
C8 N2 Sn1 140.60(17) . .
C20 C20 C19 119.40(15) 2 .
C20 C20 Cl2 120.29(10) 2 .
C19 C20 Cl2 120.3(2) . .
C1 N1 C2 125.3(2) . .
C1 N1 Sn1 93.62(15) . .
C2 N1 Sn1 138.70(17) . .
O1 C18 C19 123.0(2) . .
O1 C18 C18 118.04(12) . 2
C19 C18 C18 118.92(15) . 2
N1 C2 C7 111.3(2) . .
N1 C2 C3 110.6(2) . .
C7 C2 C3 110.1(2) . .
N1 C2 H2 108.3 . .
C7 C2 H2 108.3 . .
C3 C2 H2 108.1 . .
N2 C8 C13 110.1(2) . .
N2 C8 C9 109.9(2) . .
C13 C8 C9 111.5(2) . .
N2 C8 H8 108.5 . .
C13 C8 H8 108.3 . .
C9 C8 H8 108.5 . .
C18 C19 C20 121.6(2) . .
C18 C19 Cl1 117.9(2) . .
C20 C19 Cl1 120.5(2) . .
C1 C14 C15 111.0(2) . .
C1 C14 H14A 109.3 . .
C15 C14 H14A 109.4 . .
C1 C14 H14B 109.6 . .
C15 C14 H14B 109.6 . .
H14A C14 H14B 108.0 . .
C14 C15 C16 112.1(3) . .
C14 C15 H15A 109.1 . .
C16 C15 H15A 109.1 . .
C14 C15 H15B 109.3 . .
C16 C15 H15B 109.2 . .
H15A C15 H15B 107.8 . .
C2 C3 C4 110.1(3) . .
C2 C3 H3A 109.7 . .
C4 C3 H3A 109.7 . .
C2 C3 H3B 109.5 . .
C4 C3 H3B 109.8 . .
H3A C3 H3B 108.0 . .
C8 C9 C10 111.4(3) . .
C8 C9 H9A 109.5 . .
C10 C9 H9A 109.5 . .
C8 C9 H9B 109.3 . .
C10 C9 H9B 109.2 . .
H9A C9 H9B 108.0 . .
C8 C13 C12 111.3(3) . .
C8 C13 H13A 109.5 . .
C12 C13 H13A 109.3 . .
C8 C13 H13B 109.3 . .
C12 C13 H13B 109.3 . .
H13A C13 H13B 108.0 . .
C10 C11 C12 111.2(3) . .
C10 C11 H11A 109.6 . .
C12 C11 H11A 109.7 . .
C10 C11 H11B 109.2 . .
C12 C11 H11B 109.0 . .
H11A C11 H11B 108.0 . .
C4 C5 C6 110.9(3) . .
C4 C5 H5A 109.3 . .
C6 C5 H5A 109.6 . .
C4 C5 H5B 109.8 . .
C6 C5 H5B 109.2 . .
H5A C5 H5B 108.0 . .
C2 C7 C6 110.6(2) . .
C2 C7 H7A 109.6 . .
C6 C7 H7A 109.4 . .
C2 C7 H7B 109.5 . .
C6 C7 H7B 109.6 . .
H7A C7 H7B 108.1 . .
C5 C4 C3 111.9(3) . .
C5 C4 H4A 109.0 . .
C3 C4 H4A 108.7 . .
C5 C4 H4B 109.7 . .
C3 C4 H4B 109.6 . .
H4A C4 H4B 107.9 . .
C11 C12 C13 111.4(3) . .
C11 C12 H12A 109.2 . .
C13 C12 H12A 109.3 . .
C11 C12 H12B 109.6 . .
C13 C12 H12B 109.2 . .
H12A C12 H12B 107.9 . .
C26 C27 C28 103.2(7) . .
C26 C27 H27A 112.0 . .
C28 C27 H27A 110.8 . .
C26 C27 H27B 110.5 . .
C28 C27 H27B 111.3 . .
H27A C27 H27B 109.0 . .
C5 C6 C7 111.2(3) . .
C5 C6 H6A 109.3 . .
C7 C6 H6A 109.3 . .
C5 C6 H6B 109.5 . .
C7 C6 H6B 109.5 . .
H6A C6 H6B 108.1 . .
C21 C22 C23 98.3(5) . .
C21 C22 H22A 111.1 . .
C23 C22 H22A 111.8 . .
C21 C22 H22B 111.7 . .
C23 C22 H22B 113.6 . .
H22A C22 H22B 109.9 . .
O2 C21 C22 107.7(5) . .
O2 C21 C24 42.2(3) . .
C22 C21 C24 81.7(4) . .
O2 C21 H21A 109.4 . .
C22 C21 H21A 110.1 . .
C24 C21 H21A 88.7 . .
O2 C21 H21B 110.1 . .
C22 C21 H21B 111.4 . .
C24 C21 H21B 152.1 . .
H21A C21 H21B 108.2 . .
C25 O3 C28 108.3(8) . .
O2 C24 C23 106.9(7) . .
O2 C24 C21 42.3(3) . .
C23 C24 C21 81.8(5) . .
O2 C24 H24A 110.6 . .
C23 C24 H24A 111.0 . .
C21 C24 H24A 152.8 . .
O2 C24 H24B 109.6 . .
C23 C24 H24B 110.3 . .
C21 C24 H24B 87.8 . .
H24A C24 H24B 108.5 . .
O3 C25 C26 108.7(7) . .
O3 C25 H25A 110.3 . .
C26 C25 H25A 110.1 . .
O3 C25 H25B 108.8 . .
C26 C25 H25B 110.7 . .
H25A C25 H25B 108.3 . .
C17 C16 C15 114.2(4) . .
C17 C16 H16A 108.8 . .
C15 C16 H16A 108.6 . .
C17 C16 H16B 108.3 . .
C15 C16 H16B 109.0 . .
H16A C16 H16B 107.7 . .
C24 C23 C22 98.1(5) . .
C24 C23 H23A 112.2 . .
C22 C23 H23A 111.3 . .
C24 C23 H23B 111.9 . .
C22 C23 H23B 112.9 . .
H23A C23 H23B 110.0 . .
C16 C17 H17A 109.5 . .
C16 C17 H17B 110.0 . .
H17A C17 H17B 109.5 . .
C16 C17 H17C 108.9 . .
H17A C17 H17C 109.5 . .
H17B C17 H17C 109.5 . .
C27 C26 C25 106.6(8) . .
C27 C26 H26A 111.2 . .
C25 C26 H26A 110.8 . .
C27 C26 H26B 109.7 . .
C25 C26 H26B 109.7 . .
H26A C26 H26B 108.8 . .
C24 O2 C21 95.5(5) . .
O3 C28 C27 109.6(7) . .
O3 C28 H28A 109.5 . .
C27 C28 H28A 109.9 . .
O3 C28 H28B 110.3 . .
C27 C28 H28B 109.4 . .
H28A C28 H28B 108.2 . .

loop_
_geom_bond_atom_site_label_1
_geom_bond_atom_site_label_2
_geom_bond_distance
_geom_bond_site_symmetry_2
Sn1 O1 2.0599(17) 2
Sn1 O1 2.0600(17) .
Sn1 N1 2.149(2) 2
Sn1 N1 2.149(2) .
Sn1 N2 2.156(2) 2
Sn1 N2 2.157(2) .
Sn1 C1 2.598(2) 2
Sn1 C1 2.598(2) .
Cl1 C19 1.732(3) .
Cl2 C20 1.727(3) .
O1 C18 1.331(3) .
C1 N2 1.324(3) .
C1 N1 1.331(3) .
C1 C14 1.500(3) .
C10 C11 1.504(5) .
C10 C9 1.531(4) .
C10 H10A 0.9700 .
C10 H10B 0.9699 .
N2 C8 1.458(3) .
C20 C20 1.388(6) 2
C20 C19 1.398(4) .
N1 C2 1.460(3) .
C18 C19 1.381(3) .
C18 C18 1.423(5) 2
C2 C7 1.519(4) .
C2 C3 1.526(4) .
C2 H2 0.9801 .
C8 C13 1.518(4) .
C8 C9 1.522(4) .
C8 H8 0.9799 .
C14 C15 1.522(4) .
C14 H14A 0.9701 .
C14 H14B 0.9698 .
C15 C16 1.530(4) .
C15 H15A 0.9700 .
C15 H15B 0.9700 .
C3 C4 1.533(4) .
C3 H3A 0.9701 .
C3 H3B 0.9700 .
C9 H9A 0.9700 .
C9 H9B 0.9701 .
C13 C12 1.531(4) .
C13 H13A 0.9699 .
C13 H13B 0.9700 .
C11 C12 1.507(5) .
C11 H11A 0.9700 .
C11 H11B 0.9702 .
C5 C4 1.498(6) .
C5 C6 1.506(5) .
C5 H5A 0.9699 .
C5 H5B 0.9701 .
C7 C6 1.527(4) .
C7 H7A 0.9700 .
C7 H7B 0.9700 .
C4 H4A 0.9701 .
C4 H4B 0.9699 .
C12 H12A 0.9702 .
C12 H12B 0.9700 .
C27 C26 1.452(11) .
C27 C28 1.454(10) .
C27 H27A 0.9700 .
C27 H27B 0.9700 .
C6 H6A 0.9699 .
C6 H6B 0.9699 .
C22 C21 1.451(8) .
C22 C23 1.606(11) .
C22 H22A 0.9699 .
C22 H22B 0.9700 .
C21 O2 1.367(6) .
C21 C24 2.020(9) .
C21 H21A 0.9700 .
C21 H21B 0.9699 .
O3 C25 1.322(11) .
O3 C28 1.403(9) .
C24 O2 1.363(8) .
C24 C23 1.451(11) .
C24 H24A 0.9700 .
C24 H24B 0.9700 .
C25 C26 1.456(14) .
C25 H25A 0.9699 .
C25 H25B 0.9700 .
C16 C17 1.492(7) .
C16 H16A 0.9699 .
C16 H16B 0.9700 .
C23 H23A 0.9700 .
C23 H23B 0.9701 .
C17 H17A 0.9599 .
C17 H17B 0.9598 .
C17 H17C 0.9601 .
C26 H26A 0.9699 .
C26 H26B 0.9700 .
C28 H28A 0.9700 .
C28 H28B 0.9700 .
